data_4328513
loop_
_publ_author_name
'Celedonio M. \'Alvarez'
'Ra\'ul Garc\'ia-Rodr\'iguez'
'Daniel Miguel'

_publ_contact_author
;
     DANIEL MIGUEL
     IU CINQUIMA/Quimica Inorganica
     Facultad de Ciencias
     Universidad de Valladolid
     C/ Prado de la Magdalena s/n
     47005 Valladolid
     SPAIN
;
_publ_contact_author_email dmsj@qi.uva.es
_publ_contact_author_fax +34-983-423013
_publ_contact_author_phone +34-983-184096
_publ_section_title
;
 Iminopyridine Complexes of Manganese, Rhenium, and Molybdenum Derived
 from Amino Ester Methylserine and Peptides Gly-Gly, Gly-Val, and
 Gly-Gly-Gly: Self-Assembly of the Peptide Chains
;
_journal_name_full 'Inorganic Chemistry'
_journal_page_first 2984
_journal_page_last 2996
_journal_paper_doi 10.1021/ic2022984
_journal_volume 51
_journal_year 2012
_chemical_formula_sum 'C16 H17 Br N3 O7 Re'
_chemical_formula_weight 629.44
_chemical_name_systematic
; 
 ? 
;
_space_group_IT_number 33
_symmetry_cell_setting orthorhombic
_symmetry_space_group_name_Hall 'P 2c -2n'
_symmetry_space_group_name_H-M 'P n a 21'
_atom_sites_solution_hydrogens geom
_atom_sites_solution_primary direct
_atom_sites_solution_secondary difmap
_audit_creation_method SHELXL-97
_cell_angle_alpha 90.00
_cell_angle_beta 90.00
_cell_angle_gamma 90.00
_cell_formula_units_Z 4
_cell_length_a 9.562(2)
_cell_length_b 9.795(3)
_cell_length_c 21.767(6)
_cell_measurement_reflns_used 869
_cell_measurement_temperature 298(2)
_cell_measurement_theta_max 23.837
_cell_measurement_theta_min 2.780
_cell_volume 2038.7(9)
_computing_cell_refinement 'Bruker SMART'
_computing_data_collection 'Bruker SMART'
_computing_data_reduction 'Bruker SHELXTL'
_computing_molecular_graphics 'Bruker SHELXTL'
_computing_publication_material 'Bruker SHELXTL'
_computing_structure_refinement 'SHELXL-97 (Sheldrick, 1997)'
_computing_structure_solution 'SHELXS-97 (Sheldrick, 1990)'
_diffrn_ambient_temperature 298(2)
_diffrn_measured_fraction_theta_full 1.000
_diffrn_measured_fraction_theta_max 1.000
_diffrn_measurement_device_type 'CCD area detector'
_diffrn_measurement_method 'phi and omega scans'
_diffrn_radiation_monochromator graphite
_diffrn_radiation_source 'fine-focus sealed tube'
_diffrn_radiation_type MoK\a
_diffrn_radiation_wavelength 0.71073
_diffrn_reflns_av_R_equivalents 0.0590
_diffrn_reflns_av_sigmaI/netI 0.0517
_diffrn_reflns_limit_h_max 11
_diffrn_reflns_limit_h_min -11
_diffrn_reflns_limit_k_max 11
_diffrn_reflns_limit_k_min -11
_diffrn_reflns_limit_l_max 26
_diffrn_reflns_limit_l_min -26
_diffrn_reflns_number 15441
_diffrn_reflns_theta_full 25.37
_diffrn_reflns_theta_max 25.37
_diffrn_reflns_theta_min 1.87
_exptl_absorpt_coefficient_mu 7.962
_exptl_absorpt_correction_T_max 1.000000
_exptl_absorpt_correction_T_min 0.556746
_exptl_absorpt_correction_type multi-scan
_exptl_absorpt_process_details SADABS
_exptl_crystal_colour RED
_exptl_crystal_density_diffrn 2.051
_exptl_crystal_description BLOCK
_exptl_crystal_F_000 1200
_exptl_crystal_size_max 0.14
_exptl_crystal_size_mid 0.07
_exptl_crystal_size_min 0.04
_refine_diff_density_max 2.844
_refine_diff_density_min -1.108
_refine_diff_density_rms 0.146
_refine_ls_abs_structure_details 'Flack H D (1983), Acta Cryst. A39, 876-881'
_refine_ls_abs_structure_Flack 0.013(15)
_refine_ls_extinction_method none
_refine_ls_goodness_of_fit_ref 0.981
_refine_ls_hydrogen_treatment constr
_refine_ls_matrix_type full
_refine_ls_number_parameters 256
_refine_ls_number_reflns 3736
_refine_ls_number_restraints 1
_refine_ls_restrained_S_all 0.980
_refine_ls_R_factor_all 0.0511
_refine_ls_R_factor_gt 0.0343
_refine_ls_shift/su_max 0.001
_refine_ls_shift/su_mean 0.000
_refine_ls_structure_factor_coef Fsqd
_refine_ls_weighting_details 'calc w=1/[\s^2^(Fo^2^)+(0.0423P)^2^+0.0000P] where P=(Fo^2^+2Fc^2^)/3'
_refine_ls_weighting_scheme calc
_refine_ls_wR_factor_gt 0.0742
_refine_ls_wR_factor_ref 0.0811
_reflns_number_gt 3028
_reflns_number_total 3736
_reflns_threshold_expression >2sigma(I)
_cod_data_source_file ic2022984_si_002_05.cif
_cod_data_source_block Compound_3c_reglycm
_cod_database_code 4328513

loop_
_symmetry_equiv_pos_as_xyz
'x, y, z'
'-x, -y, z+1/2'
'x+1/2, -y+1/2, z'
'-x+1/2, y+1/2, z+1/2'

loop_
_atom_site_label
_atom_site_type_symbol
_atom_site_fract_x
_atom_site_fract_y
_atom_site_fract_z
_atom_site_U_iso_or_equiv
_atom_site_adp_type
_atom_site_occupancy
_atom_site_symmetry_multiplicity
_atom_site_calc_flag
_atom_site_refinement_flags
Re1 Re 0.13922(3) 1.05484(3) 0.248085(18) 0.03382(11) Uani 1 1 d .
Br1 Br -0.03630(13) 1.02183(11) 0.15667(6) 0.0457(3) Uani 1 1 d .
N1 N 0.2978(13) 1.0260(10) 0.1780(5) 0.042(3) Uani 1 1 d .
N2 N 0.1635(7) 0.8369(8) 0.2412(6) 0.034(2) Uani 1 1 d .
N5 N 0.0595(9) 0.7347(8) 0.3867(3) 0.040(2) Uani 1 1 d .
H5 H -0.0288 0.7384 0.3794 0.047 Uiso 1 1 calc R
O5 O 0.2781(7) 0.7378(8) 0.3488(3) 0.055(2) Uani 1 1 d .
O6 O 0.2798(12) 0.8377(10) 0.5090(5) 0.082(4) Uani 1 1 d .
O7 O 0.1396(10) 0.9639(9) 0.4500(5) 0.066(2) Uani 1 1 d .
H7 H 0.1694 1.0278 0.4705 0.098 Uiso 1 1 calc R
C1 C 0.2793(15) 1.0661(11) 0.3119(6) 0.043(3) Uani 1 1 d .
O1 O 0.3537(11) 1.0788(11) 0.3502(6) 0.071(3) Uani 1 1 d .
C2 C -0.0082(13) 1.0618(10) 0.3076(6) 0.048(3) Uani 1 1 d .
O2 O -0.0954(10) 1.0631(8) 0.3427(4) 0.060(3) Uani 1 1 d .
C3 C 0.1288(10) 1.2518(9) 0.2478(11) 0.049(2) Uani 1 1 d .
O3 O 0.1267(8) 1.3672(7) 0.2475(7) 0.0679(19) Uani 1 1 d .
C4 C 0.0889(9) 0.7370(10) 0.2771(5) 0.038(2) Uani 1 1 d .
H4A H 0.0987 0.6472 0.2588 0.045 Uiso 1 1 calc R
H4B H -0.0098 0.7596 0.2786 0.045 Uiso 1 1 calc R
C5 C 0.1503(10) 0.7378(9) 0.3409(4) 0.036(2) Uani 1 1 d .
C6 C 0.1099(12) 0.7248(12) 0.4495(5) 0.053(3) Uani 1 1 d .
H6A H 0.1710 0.6460 0.4525 0.064 Uiso 1 1 calc R
H6B H 0.0306 0.7086 0.4763 0.064 Uiso 1 1 calc R
C7 C 0.1876(11) 0.8472(13) 0.4728(5) 0.046(3) Uani 1 1 d .
C11 C 0.3690(11) 1.1244(13) 0.1494(6) 0.041(3) Uani 1 1 d .
H11 H 0.3449 1.2149 0.1569 0.049 Uiso 1 1 calc R
C12 C 0.4781(13) 1.0971(12) 0.1088(5) 0.054(3) Uani 1 1 d .
H12 H 0.5267 1.1680 0.0901 0.065 Uiso 1 1 calc R
C13 C 0.5121(13) 0.9660(12) 0.0971(5) 0.053(3) Uani 1 1 d .
H13 H 0.5848 0.9454 0.0704 0.064 Uiso 1 1 calc R
C14 C 0.4378(11) 0.8629(11) 0.1253(5) 0.046(3) Uani 1 1 d .
H14 H 0.4583 0.7721 0.1166 0.055 Uiso 1 1 calc R
C15 C 0.3346(10) 0.8941(10) 0.1657(4) 0.037(2) Uani 1 1 d .
C16 C 0.2535(10) 0.7930(11) 0.2005(4) 0.037(2) Uani 1 1 d .
H16 H 0.2658 0.7000 0.1938 0.045 Uiso 1 1 calc R
O90 O 0.2647(12) 1.1844(10) 0.4976(5) 0.087(3) Uani 1 1 d .
C91 C 0.2431(17) 1.2989(17) 0.4813(6) 0.059(4) Uani 1 1 d .
C92 C 0.1345(14) 1.3283(14) 0.4342(6) 0.071(4) Uani 1 1 d .
H92A H 0.1749 1.3808 0.4015 0.107 Uiso 1 1 calc R
H92B H 0.0595 1.3791 0.4526 0.107 Uiso 1 1 calc R
H92C H 0.0988 1.2440 0.4181 0.107 Uiso 1 1 calc R
C93 C 0.3315(14) 1.4150(14) 0.5037(7) 0.067(4) Uani 1 1 d .
H93A H 0.4023 1.3807 0.5309 0.100 Uiso 1 1 calc R
H93B H 0.2739 1.4794 0.5252 0.100 Uiso 1 1 calc R
H93C H 0.3750 1.4592 0.4693 0.100 Uiso 1 1 calc R

loop_
_atom_site_aniso_label
_atom_site_aniso_U_11
_atom_site_aniso_U_22
_atom_site_aniso_U_33
_atom_site_aniso_U_23
_atom_site_aniso_U_13
_atom_site_aniso_U_12
Re1 0.03428(18) 0.03005(17) 0.03714(18) -0.0045(3) 0.0032(3) 0.00008(17)
Br1 0.0446(6) 0.0370(6) 0.0555(7) -0.0042(6) -0.0092(6) 0.0064(6)
N1 0.052(6) 0.035(5) 0.037(6) -0.004(4) -0.008(5) 0.007(5)
N2 0.029(4) 0.043(4) 0.031(6) 0.000(5) -0.014(5) -0.001(3)
N5 0.033(5) 0.046(5) 0.040(5) 0.007(4) -0.006(4) -0.009(4)
O5 0.023(4) 0.079(6) 0.063(5) 0.009(4) -0.006(3) 0.005(4)
O6 0.071(7) 0.081(8) 0.095(8) -0.021(6) -0.048(6) 0.020(6)
O7 0.061(6) 0.059(6) 0.077(6) -0.001(4) -0.022(4) 0.001(5)
C1 0.037(7) 0.037(7) 0.055(8) -0.009(5) -0.003(6) -0.013(5)
O1 0.068(7) 0.087(9) 0.057(7) -0.007(6) -0.013(5) -0.003(5)
C2 0.059(8) 0.030(6) 0.055(7) 0.000(5) 0.016(6) 0.002(5)
O2 0.053(5) 0.059(6) 0.068(6) 0.007(4) 0.025(5) 0.010(4)
C3 0.064(6) 0.030(5) 0.052(5) -0.001(9) -0.007(7) 0.003(4)
O3 0.085(5) 0.033(4) 0.086(5) -0.019(7) -0.020(7) 0.008(4)
C4 0.024(5) 0.026(5) 0.063(6) 0.004(4) -0.006(4) -0.016(4)
C5 0.041(6) 0.028(5) 0.039(5) 0.007(4) 0.002(5) 0.006(5)
C6 0.057(8) 0.058(8) 0.044(7) 0.012(5) -0.006(5) -0.014(6)
C7 0.030(6) 0.064(8) 0.045(7) -0.001(6) -0.003(5) 0.012(6)
C11 0.039(7) 0.040(7) 0.043(7) -0.007(5) -0.002(6) -0.017(5)
C12 0.062(8) 0.054(7) 0.046(7) 0.006(5) 0.012(6) -0.023(6)
C13 0.051(7) 0.071(9) 0.037(6) -0.002(6) 0.010(5) 0.007(6)
C14 0.048(7) 0.043(7) 0.048(6) -0.003(5) 0.008(5) 0.013(5)
C15 0.039(6) 0.037(5) 0.033(5) 0.001(4) -0.010(4) 0.003(4)
C16 0.038(6) 0.036(6) 0.038(6) 0.002(4) -0.009(5) 0.005(5)
O90 0.115(9) 0.041(6) 0.105(8) 0.005(5) -0.037(6) 0.006(5)
C91 0.063(9) 0.064(9) 0.050(8) 0.000(7) 0.000(7) -0.001(7)
C92 0.060(8) 0.061(8) 0.093(10) 0.005(7) -0.025(7) 0.003(7)
C93 0.055(9) 0.054(9) 0.091(11) 0.003(7) 0.007(7) 0.001(6)

loop_
_atom_type_symbol
_atom_type_description
_atom_type_scat_dispersion_real
_atom_type_scat_dispersion_imag
_atom_type_scat_source
C C 0.0033 0.0016 'International Tables Vol C Tables 4.2.6.8 and 6.1.1.4'
H H 0.0000 0.0000 'International Tables Vol C Tables 4.2.6.8 and 6.1.1.4'
N N 0.0061 0.0033 'International Tables Vol C Tables 4.2.6.8 and 6.1.1.4'
O O 0.0106 0.0060 'International Tables Vol C Tables 4.2.6.8 and 6.1.1.4'
Re Re -1.0185 7.2310 'International Tables Vol C Tables 4.2.6.8 and 6.1.1.4'
Br Br -0.2901 2.4595 'International Tables Vol C Tables 4.2.6.8 and 6.1.1.4'

loop_
_geom_angle_atom_site_label_1
_geom_angle_atom_site_label_2
_geom_angle_atom_site_label_3
_geom_angle
C2 Re1 C3 85.9(6)
C2 Re1 C1 91.3(6)
C3 Re1 C1 88.9(6)
C2 Re1 N2 99.3(4)
C3 Re1 N2 174.7(7)
C1 Re1 N2 91.8(4)
C2 Re1 N1 174.0(4)
C3 Re1 N1 99.4(6)
C1 Re1 N1 91.6(4)
N2 Re1 N1 75.3(4)
C2 Re1 Br1 92.7(4)
C3 Re1 Br1 95.0(5)
C1 Re1 Br1 174.6(4)
N2 Re1 Br1 83.9(3)
N1 Re1 Br1 84.1(3)
C11 N1 C15 117.5(11)
C11 N1 Re1 126.2(9)
C15 N1 Re1 116.1(8)
C16 N2 C4 118.0(9)
C16 N2 Re1 116.4(7)
C4 N2 Re1 125.6(7)
C5 N5 C6 119.5(9)
O1 C1 Re1 175.3(13)
O2 C2 Re1 178.6(9)
O3 C3 Re1 178.1(10)
N2 C4 C5 107.6(8)
O5 C5 N5 123.0(9)
O5 C5 C4 120.9(9)
N5 C5 C4 116.0(9)
N5 C6 C7 115.4(9)
O6 C7 O7 124.9(12)
O6 C7 C6 122.0(12)
O7 C7 C6 113.1(10)
N1 C11 C12 122.6(12)
C13 C12 C11 118.9(10)
C12 C13 C14 119.3(10)
C15 C14 C13 119.9(10)
C14 C15 N1 121.8(10)
C14 C15 C16 124.5(10)
N1 C15 C16 113.7(9)
N2 C16 C15 118.3(9)
O90 C91 C92 120.5(15)
O90 C91 C93 121.2(15)
C92 C91 C93 118.1(14)

loop_
_geom_bond_atom_site_label_1
_geom_bond_atom_site_label_2
_geom_bond_distance
Re1 C2 1.915(12)
Re1 C3 1.932(9)
Re1 C1 1.933(14)
Re1 N2 2.152(8)
Re1 N1 2.170(12)
Re1 Br1 2.6231(15)
N1 C11 1.334(16)
N1 C15 1.365(14)
N2 C16 1.307(13)
N2 C4 1.442(12)
N5 C5 1.323(12)
N5 C6 1.453(13)
O5 C5 1.234(11)
O6 C7 1.187(13)
O7 C7 1.328(14)
C1 O1 1.103(16)
C2 O2 1.131(14)
C3 O3 1.130(10)
C4 C5 1.509(13)
C6 C7 1.498(16)
C11 C12 1.393(17)
C12 C13 1.348(16)
C13 C14 1.379(15)
C14 C15 1.357(14)
C15 C16 1.468(14)
O90 C91 1.195(17)
C91 C92 1.488(19)
C91 C93 1.50(2)
